data_2108150
loop_
_publ_author_name
'Jarzembska, Katarzyna N.'
'\'Slepokura, Katarzyna'
'Kami\'nski, Rados\/law'
'Gutmann, Matthias J.'
'Dominiak, Paulina M.'
'Wo\'zniak, Krzysztof'

_publ_section_title
;
 Multi-temperature study of potassium uridine-5'-monophosphate: electron
 density distribution and anharmonic motion modelling
;
_journal_coeditor_code LC5080
_journal_issue 4
_journal_name_full 'Acta Crystallographica Section B'
_journal_page_first 550
_journal_page_last 564
_journal_paper_doi 10.1107/S2052520617005534
_journal_volume 73
_journal_year 2017
_chemical_formula_moiety 'C9 H12 K N2 O9 P'
_chemical_formula_sum 'C9 H12 K N2 O9 P'
_chemical_formula_weight 362.3
_space_group_IT_number 19
_symmetry_cell_setting orthorhombic
_symmetry_space_group_name_Hall 'P 2ac 2ab'
_symmetry_space_group_name_H-M 'P 21 21 21'
_cell_angle_alpha 90
_cell_angle_beta 90
_cell_angle_gamma 90
_cell_formula_units_Z 4
_cell_length_a 8.0630(3)
_cell_length_b 10.4358(5)
_cell_length_c 16.0092(7)
_cell_measurement_reflns_used 99520
_cell_measurement_temperature 100
_cell_measurement_theta_max 59.17
_cell_measurement_theta_min 2.33
_cell_volume 1347.08(10)
_diffrn_ambient_temperature 100
_diffrn_measured_fraction_theta_full 0.98
_diffrn_measured_fraction_theta_max 0.95
_diffrn_measurement_device 'Bruker AXS APEXII'
_diffrn_measurement_device_type 'CCD detector'
_diffrn_measurement_method \w-scans
_diffrn_radiation_monochromator 'multilayer optics'
_diffrn_radiation_source 'TXS rotating anode'
_diffrn_radiation_type 'Mo K\a'
_diffrn_radiation_wavelength 0.71073
_diffrn_reflns_av_R_equivalents 0.0255
_diffrn_reflns_limit_h_max 19
_diffrn_reflns_limit_h_min -19
_diffrn_reflns_limit_k_max 23
_diffrn_reflns_limit_k_min -23
_diffrn_reflns_limit_l_max 35
_diffrn_reflns_limit_l_min -37
_diffrn_reflns_number 142735
_diffrn_reflns_reduction_process
;
 Scaled and merged with SORTAV
 R.H. Blessing, (1987) Cryst. Rev. 1, 3-58
 R.H. Blessing, (1989) J. Appl. Cryst. 22, 396-397
;
_diffrn_reflns_theta_full 55.42
_diffrn_reflns_theta_max 59.22
_diffrn_reflns_theta_min 2.33
_exptl_absorpt_coefficient_mu 0.565
_exptl_absorpt_correction_T_max 0.890
_exptl_absorpt_correction_T_min 0.862
_exptl_absorpt_correction_type multi-scan
_exptl_absorpt_process_details
;
 R.H. Blessing, Acta Cryst. (1995), A51, 33-38
;
_exptl_crystal_colour colourless
_exptl_crystal_density_diffrn 1.7863
_exptl_crystal_description 'thick plate-like block'
_exptl_crystal_F_000 744
_exptl_crystal_size_max 0.28
_exptl_crystal_size_mid 0.27
_exptl_crystal_size_min 0.16
_refine_diff_density_max 0.08
_refine_diff_density_min -0.08
_refine_ls_abs_structure_details
;
Hooft, R. W. W., Straver, L. H. & Spek, A. L.
(2008). J. Appl. Cryst. 41, 96-103.
;
_refine_ls_abs_structure_Flack -0.002(4)
_refine_ls_extinction_method none
_refine_ls_goodness_of_fit_ref 0.844
_refine_ls_hydrogen_treatment mixed
_refine_ls_number_parameters 642
_refine_ls_number_reflns 17743
_refine_ls_number_restraints 12
_refine_ls_R_factor_all 0.0124
_refine_ls_R_factor_gt 0.0110
_refine_ls_shift/su_max 0.003
_refine_ls_shift/su_mean 0.000
_refine_ls_structure_factor_coef F
_refine_ls_weighting_scheme sigma
_refine_ls_wR_factor_gt 0.0141
_refine_ls_wR_factor_ref 0.0141
_reflns_number_gt 17743
_reflns_number_total 18693
_reflns_threshold_expression I>3\s(I)
_cod_data_source_file lc5080sup1.cif
_cod_data_source_block KUMPH_100K
_cod_database_code 2108150

loop_
_space_group_symop_id
_space_group_symop_operation_xyz
1 x,y,z
2 -x+1/2,-y,z+1/2
3 -x,y+1/2,-z+1/2
4 x+1/2,-y+1/2,-z

loop_
_atom_site_type_symbol
_atom_site_label
_atom_site_fract_x
_atom_site_fract_y
_atom_site_fract_z
_atom_site_U_iso_or_equiv
_atom_site_adp_type
_atom_site_calc_flag
_atom_site_occupancy
K K1 0.210497000 0.402523000 0.669702000 0.009241000 Uani d 1
P P1 0.1354980(10) 0.323701000 0.460472000 0.006616000 Uani d 1
O O1 0.17789(2) 0.20192(2) 0.403550(10) 0.009810(10) Uani d 1
O O5 0.38856(2) 0.01781(2) 0.3230250(10) 0.0084260(10) Uani d 1
O O7 0.23819(3) -0.13729(2) 0.178810(10) 0.011680(10) Uani d 1
O O4 0.04700(2) 0.25991(2) 0.536150(10) 0.0104410(10) Uani d 1
O O8 0.37054(2) -0.36713(2) 0.338190(10) 0.012680(10) Uani d 1
O O2 0.29472(2) 0.38059(2) 0.493640(10) 0.0091570(10) Uani d 1
O O6 -0.01817(2) 0.05342(2) 0.230770(10) 0.0120980(10) Uani d 1
N N1 0.32946(2) -0.17099(2) 0.397610(10) 0.0086810(10) Uani d 1
O O9 0.25051(9) -0.35210(10) 0.61569(9) 0.02007(3) Uani d 1
O O3 0.02734(3) 0.41406(2) 0.412670(10) 0.011990(10) Uani d 1
C C3 0.11235(2) 0.00951(2) 0.281370(10) 0.0083760(10) Uani d 1
N N2 0.31473(2) -0.35674(2) 0.477750(10) 0.011260(10) Uani d 1
C C1 0.24777(2) 0.22254(2) 0.322560(10) 0.009250(10) Uani d 1
C C2 0.26657(2) 0.09473(2) 0.2799500(10) 0.0078200(10) Uani d 1
C C6 0.34051(2) -0.30331(2) 0.400690(10) 0.009100(10) Uani d 1
C C7 0.27446(8) -0.29200(6) 0.55048(4) 0.01348(2) Uani d 1
C C5 0.34886(2) -0.11354(2) 0.314270(10) 0.0078990(10) Uani d 1
C C4 0.18828(2) -0.12200(2) 0.262700(10) 0.0086890(10) Uani d 1
C C9 0.29290(7) -0.09960(6) 0.46702(4) 0.01288(2) Uani d 1
C C8 0.26480(10) -0.15485(7) 0.54200(4) 0.01743(2) Uani d 1
H H3 0.0670(10) 0.0050(8) 0.3460(2) 0.02187 Uani d 1
H H1A 0.3669(4) 0.2714(6) 0.3282(6) 0.02725 Uani d 1
H H1B 0.1628(7) 0.2797(6) 0.2848(4) 0.02756 Uani d 1
H H2 0.3090(9) 0.1138(7) 0.2160(2) 0.02225 Uani d 1
H H5 0.4512(6) -0.1635(6) 0.2829(4) 0.02058 Uani d 1
H H4 0.1079(6) -0.2016(4) 0.2820(5) 0.02057 Uani d 1
H H9 0.2910(10) 0.0034(2) 0.4588(7) 0.02428 Uani d 1
H H8 0.2320(10) -0.0975(6) 0.5959(3) 0.02394 Uani d 1
H H11 -0.0543(5) 0.2056(5) 0.5233(5) 0.02260 Uani d 1
H H13 0.1418(5) -0.1246(8) 0.1435(3) 0.01968 Uani d 1
H H10 0.3160(10) -0.45544(8) 0.4775(6) 0.02343 Uani d 1
H H12 -0.0180(10) 0.0091(6) 0.1775(2) 0.02131 Uani d 1

loop_
_atom_site_aniso_label
_atom_site_aniso_U_11
_atom_site_aniso_U_22
_atom_site_aniso_U_33
_atom_site_aniso_U_12
_atom_site_aniso_U_13
_atom_site_aniso_U_23
K1 0.0096560(10) 0.009400(10) 0.008670(10) 0.0000760(10) -0.0006450(10) 0.0013470(10)
P1 0.007550(10) 0.006750(10) 0.005550(10) 0.000250(10) -0.0006910(10) -0.0003870(10)
O1 0.01461(5) 0.00746(6) 0.00734(5) -0.00095(3) 0.00188(4) -0.00125(4)
O5 0.00855(3) 0.00821(5) 0.00852(5) -0.00109(3) -0.00122(4) 0.00059(3)
O7 0.01465(6) 0.01328(7) 0.00712(6) 0.00305(4) -0.00169(4) -0.00321(3)
O4 0.01057(4) 0.01373(6) 0.00702(5) -0.00290(5) 0.00084(4) -0.00009(4)
O8 0.01951(7) 0.00929(7) 0.00924(6) 0.00158(4) 0.00070(4) -0.00230(5)
O2 0.00856(4) 0.00790(5) 0.01101(5) -0.00062(4) -0.00139(4) -0.00060(3)
O6 0.01005(4) 0.01479(6) 0.01146(6) 0.00300(5) -0.00282(4) -0.00340(5)
N1 0.01295(4) 0.00708(5) 0.00601(4) -0.00023(3) -0.000017(3) -0.00040(3)
O9 0.0389(2) 0.01198(8) 0.00929(7) -0.00436(7) 0.00362(7) 0.00274(6)
O3 0.01327(5) 0.01226(7) 0.01045(6) 0.00335(5) -0.00385(5) 0.00097(4)
C3 0.00817(4) 0.00952(5) 0.00745(5) 0.00022(3) -0.00029(3) -0.00167(3)
N2 0.01780(6) 0.00755(5) 0.00842(5) -0.00123(4) -0.00015(4) 0.00052(4)
C1 0.01292(5) 0.00773(5) 0.00711(5) -0.00051(4) 0.00072(4) -0.00020(3)
C2 0.00926(4) 0.00811(5) 0.00609(4) -0.00004(4) 0.00008(3) -0.00030(3)
C6 0.01253(5) 0.00732(5) 0.00745(5) -0.00006(4) -0.00062(4) -0.00062(3)
C7 0.02370(9) 0.00908(6) 0.00765(5) -0.00333(5) 0.00097(5) 0.00087(4)
C5 0.00918(4) 0.00815(5) 0.00637(4) 0.00027(4) -0.00022(3) -0.00038(3)
C4 0.00988(4) 0.00860(5) 0.00759(5) -0.00042(4) -0.00098(3) -0.00156(3)
C9 0.02429(8) 0.00749(5) 0.00687(5) -0.00146(6) 0.00215(5) -0.00067(4)
C8 0.03600(10) 0.00906(6) 0.00724(6) -0.00291(6) 0.00438(6) -0.00059(4)
H3 0.0265 0.0245 0.0146 0.0001 0.0030 0.0003
H1A 0.0283 0.0275 0.0259 -0.0086 0.0015 -0.0050
H1B 0.0359 0.0258 0.0211 0.0074 -0.0041 0.0018
H2 0.0291 0.0233 0.0144 -0.0026 0.0025 0.0011
H5 0.0194 0.0224 0.0199 0.0018 0.0024 -0.0031
H4 0.0212 0.0184 0.0220 -0.0051 0.0015 0.0023
H9 0.0357 0.0142 0.0230 -0.0002 0.0018 0.0006
H8 0.0344 0.0204 0.0169 0.0021 0.0043 -0.0050
H11 0.0250 0.0231 0.0197 -0.0032 -0.0013 -0.0004
H13 0.0171 0.0247 0.0173 0.0009 -0.0032 0.0005
H10 0.0366 0.0146 0.0191 0.0005 0.0024 -0.0010
H12 0.0253 0.0222 0.0164 0.0034 -0.0017 -0.0037

loop_
_atom_type_symbol
_atom_type_description
_atom_type_scat_dispersion_real
_atom_type_scat_dispersion_imag
_atom_type_scat_source
C C 0.0030 0.0020 'Su & Coppens, Acta. Cryst. (1997) A53, 749 '
H H 0.0000 0.0000 'Su & Coppens, Acta. Cryst. (1997) A53, 749 '
N N 0.0060 0.0030 'Su & Coppens, Acta. Cryst. (1997) A53, 749 '
O O 0.0110 0.0060 'Su & Coppens, Acta. Cryst. (1997) A53, 749 '
P P 0.1023 0.0942 'Su & Coppens, Acta. Cryst. (1997) A53, 749 '
K K 0.2025 0.2535 'Su & Coppens, Acta. Cryst. (1997) A53, 749 '

loop_
_geom_angle_atom_site_label_1
_geom_angle_atom_site_label_2
_geom_angle_atom_site_label_3
_geom_angle
P1 O1 C1 118.75(2)
P1 O4 H11 116.7(5)
O1 P1 O4 101.630(10)
O1 P1 O3 109.500(10)
O1 P1 O2 109.305(10)
O1 C1 C2 108.49(2)
O1 C1 H1A 110.0(5)
O1 C1 H1B 109.7(4)
O5 C5 N1 109.21(2)
O5 C5 C4 107.42(2)
O5 C5 H5 109.6(4)
O5 C2 C3 102.910(10)
O5 C2 C1 110.150(10)
O5 C2 H2 109.5(4)
O7 C4 C5 106.10(2)
O7 C4 C3 113.63(2)
O7 C4 H4 110.5(4)
O4 P1 O3 113.640(10)
O4 P1 O2 106.510(10)
O8 C6 N1 121.70(2)
O8 C6 N2 122.94(2)
O2 P1 O3 115.320(10)
O6 C3 C2 114.26(2)
O6 C3 C4 118.62(2)
O6 C3 H3 107.9(4)
N1 C6 N2 115.35(2)
N1 C5 C4 111.96(2)
N1 C5 H5 107.6(4)
N1 C9 C8 121.65(5)
N1 C9 H9 116.4(6)
O9 C7 N2 120.00(10)
O9 C7 C8 125.20(10)
C3 O6 H12 110.4(5)
C3 C2 C1 115.250(10)
C3 C2 H2 111.9(4)
C3 C4 C5 100.380(10)
C3 C4 H4 112.8(3)
N2 C7 C8 114.74(5)
C1 C2 H2 107.1(4)
C2 O5 C5 109.70(2)
C2 C3 C4 101.14(2)
C2 C3 H3 108.1(4)
C2 C1 H1A 111.3(4)
C2 C1 H1B 107.2(4)
C6 N1 C5 115.58(2)
C6 N1 C9 121.83(4)
C6 N2 C7 126.46(4)
C6 N2 H10 113.8(5)
C7 N2 H10 119.5(5)
C7 C8 C9 119.93(7)
C7 C8 H8 119.2(4)
C5 N1 C9 122.47(3)
C5 C4 H4 112.9(4)
C4 O7 H13 108.1(4)
C4 C5 H5 111.1(4)
C4 C3 H3 106.2(4)
C9 C8 H8 120.9(4)
C8 C9 H9 122.0(6)
H1A C1 H1B 110.0(6)

loop_
_geom_bond_atom_site_label_1
_geom_bond_atom_site_label_2
_geom_bond_distance
P1 O1 1.6007(2)
P1 O4 1.5557(2)
P1 O3 1.4952(2)
P1 O2 1.5108(2)
O1 C1 1.4300(3)
O5 C5 1.4145(3)
O5 C2 1.4448(3)
O7 C4 1.4111(3)
O7 H13 0.9700(9)
O4 H11 1.0150(9)
O8 C6 1.2261(3)
O6 C3 1.4049(3)
O6 H12 0.9699(9)
N1 C6 1.3846(3)
N1 C5 1.4711(3)
N1 C9 1.3698(6)
O9 C7 1.2330(10)
C3 C2 1.5290(3)
C3 C4 1.5322(3)
C3 H3 1.0980(8)
N2 C6 1.3698(3)
N2 C7 1.3847(7)
N2 H10 1.0300(8)
C1 C2 1.5057(3)
C1 H1A 1.0910(9)
C1 H1B 1.0910(9)
C2 H2 1.0980(8)
C7 C8 1.4398(10)
C5 C4 1.5381(3)
C5 H5 1.0981(9)
C4 H4 1.0979(9)
C9 C8 1.3508(9)
C9 H9 1.0830(8)
C8 H8 1.0831(9)

loop_
_geom_hbond_atom_site_label_D
_geom_hbond_atom_site_label_H
_geom_hbond_atom_site_label_A
_geom_hbond_site_symmetry_A
_geom_hbond_distance_DH
_geom_hbond_distance_HA
_geom_hbond_distance_DA
_geom_hbond_angle_DHA
O4 H11 P1 4_456 1.0150(9) 2.534(4) 3.4312(2) 147.2(3)
O4 H11 O1 4_456 1.0150(9) 2.640(6) 3.1540(3) 111.3(4)
O4 H11 O2 4_456 1.0150(9) 1.5379(9) 2.5524(3) 177.70(10)
N2 H10 O2 1_545 1.0300(8) 1.739(2) 2.7577(3) 169.5(3)
O7 H13 O3 3_545 0.9700(9) 1.6830(10) 2.6487(3) 173.4(2)
O6 H12 O3 3_545 0.9699(9) 1.7530(10) 2.7191(3) 173.4(2)
C3 H3 O1 1_555 1.0980(8) 2.423(8) 2.8525(3) 101.5(4)
C5 H5 O8 1_555 1.0981(9) 2.393(8) 2.6797(3) 92.7(5)
C9 H9 O1 1_555 1.0830(8) 2.430(5) 3.4343(7) 153.6(4)
C9 H9 O5 1_555 1.0830(8) 2.320(10) 2.7221(6) 100.0(7)
O7 H13 O6 1_555 0.9700(9) 2.659(7) 2.9875(3) 100.2(5)
O6 H12 O7 1_555 0.9699(9) 2.567(9) 2.9875(3) 106.3(6)
C1 H1A O4 4_556 1.0910(9) 2.633(8) 3.3123(3) 119.7(5)

loop_
_geom_torsion_atom_site_label_1
_geom_torsion_atom_site_label_2
_geom_torsion_atom_site_label_3
_geom_torsion_atom_site_label_4
_geom_torsion
P1 O1 C1 C2 -176.690(10)
P1 O1 C1 H1A 61.4(4)
P1 O1 C1 H1B -59.8(4)
O1 P1 O4 H11 -56.9(4)
O1 C1 C2 O5 -66.330(10)
O1 C1 C2 C3 49.52(2)
O1 C1 C2 H2 174.7(2)
O5 C5 N1 C6 -161.180(10)
O5 C5 N1 C9 22.62(3)
O5 C5 C4 O7 93.520(10)
O5 C5 C4 C3 -24.970(10)
O5 C5 C4 H4 -145.3(4)
O5 C2 C3 O6 -169.81(2)
O5 C2 C3 C4 -41.190(10)
O5 C2 C3 H3 70.1(4)
O5 C2 C1 H1A 54.8(4)
O5 C2 C1 H1B 175.20(10)
O7 C4 C5 N1 -146.590(10)
O7 C4 C5 H5 -26.3(4)
O7 C4 C3 O6 52.43(2)
O7 C4 C3 C2 -73.340(10)
O7 C4 C3 H3 174.0(3)
O4 P1 O1 C1 174.140(10)
O8 C6 N1 C5 2.55(2)
O8 C6 N1 C9 178.77(4)
O8 C6 N2 C7 -177.51(4)
O8 C6 N2 H10 -3.7(5)
O2 P1 O1 C1 -73.550(10)
O2 P1 O4 H11 -171.3(3)
O6 C3 C2 C1 70.27(2)
O6 C3 C2 H2 -52.4(4)
O6 C3 C4 C5 165.25(2)
O6 C3 C4 H4 -74.3(4)
N1 C6 N2 C7 2.13(3)
N1 C6 N2 H10 175.90(10)
N1 C5 O5 C2 -122.37(2)
N1 C5 C4 C3 94.920(10)
N1 C5 C4 H4 -25.4(4)
N1 C9 C8 C7 0.57(5)
N1 C9 C8 H8 -177.80(10)
O9 C7 N2 C6 178.23(9)
O9 C7 N2 H10 4.7(5)
O9 C7 C8 C9 -179.69(10)
O9 C7 C8 H8 -1.3(4)
O3 P1 O1 C1 53.660(10)
O3 P1 O4 H11 60.6(4)
C3 C2 O5 C5 26.470(10)
C3 C2 C1 H1A 170.7(2)
C3 C2 C1 H1B -68.9(4)
C3 C4 O7 H13 -58.7(5)
C3 C4 C5 H5 -144.8(4)
N2 C6 N1 C5 -177.10(2)
N2 C6 N1 C9 -0.87(3)
N2 C7 C8 C9 0.50(6)
N2 C7 C8 H8 178.90(10)
C1 C2 O5 C5 149.860(10)
C1 C2 C3 C4 -161.110(10)
C1 C2 C3 H3 -49.8(4)
C2 O5 C5 C4 -0.750(10)
C2 O5 C5 H5 120.0(4)
C2 C3 O6 H12 98.0(5)
C2 C3 C4 C5 39.490(10)
C2 C3 C4 H4 159.9(3)
C6 N1 C5 C4 79.990(10)
C6 N1 C5 H5 -42.3(4)
C6 N1 C9 C8 -0.39(5)
C6 N1 C9 H9 178.0(3)
C6 N2 C7 C8 -1.95(5)
C7 C8 C9 H9 -177.80(10)
C5 O5 C2 H2 -92.6(4)
C5 N1 C9 C8 175.58(5)
C5 N1 C9 H9 -6.0(6)
C5 C4 O7 H13 -168.0(2)
C5 C4 C3 H3 -73.2(4)
C4 C5 N1 C9 -96.21(3)
C4 C3 O6 H12 -21.2(5)
C4 C3 C2 H2 76.3(4)
C9 N1 C5 H5 141.5(4)
C8 C7 N2 H10 -175.4(2)
H3 C3 O6 H12 -141.8(6)
H3 C3 C2 H2 -172.5(6)
H3 C3 C4 H4 47.2(6)
H1A C1 C2 H2 -64.2(6)
H1B C1 C2 H2 56.2(6)
H5 C5 C4 H4 94.9(5)
H4 C4 O7 H13 69.3(6)
H9 C9 C8 H8 3.9(6)
